data_1510745
loop_
_publ_author_name
'Jansen, C.'
'Krebs, B.'
'Kueper, J.'

_publ_section_title
;
 Na2 B2 S5 and Li2 B2 S5: Two novel perthioborates with planar
 1,2,4-trithia-3,5-diborolane rings
;
_journal_name_full 'Zeitschrift fuer Anorganische und Allgemeine Chemie'
_journal_page_first 1322
_journal_page_last 1329
_journal_paper_doi 10.1002/zaac.19956210809
_journal_volume 621
_journal_year 1995
_chemical_formula_sum 'B2 Li2 S5'
_chemical_name_systematic 'Li2 (B2 S5)'
_space_group_IT_number 63
_symmetry_space_group_name_Hall '-C 2c 2'
_symmetry_space_group_name_H-M 'C m c m'
_cell_angle_alpha 90
_cell_angle_beta 90
_cell_angle_gamma 90
_cell_formula_units_Z 4
_cell_length_a 15.864
_cell_length_b 6.433
_cell_length_c 6.862
_cell_volume 700.288
_citation_journal_id_ASTM ZAACAB
_cod_data_source_file boron_236.cif
_cod_data_source_block B2Li2S5
_cod_original_cell_volume 700.2885
_cod_database_code 1510745

loop_
_symmetry_equiv_pos_as_xyz
x,y,z
-x,-y,z+1/2
x,-y,-z
-x,y,-z+1/2
-x,-y,-z
x,y,-z-1/2
-x,y,z
x,-y,z-1/2
x+1/2,y+1/2,z
-x+1/2,-y+1/2,z+1/2
x+1/2,-y+1/2,-z
-x+1/2,y+1/2,-z+1/2
-x+1/2,-y+1/2,-z
x+1/2,y+1/2,-z-1/2
-x+1/2,y+1/2,z
x+1/2,-y+1/2,z-1/2

loop_
_atom_site_label
_atom_site_type_symbol
_atom_site_fract_x
_atom_site_fract_y
_atom_site_fract_z
_atom_site_occupancy
_atom_site_U_iso_or_equiv
B1 B+3 0.08731 0.3594 0.75 1 0.0
S2 S-1 -0.06546 0.63526 0.75 1 0.0
Li1 Li+1 0.2288 0 0.5 1 0.0
S1 S-1 0 0.17916 0.75 1 0.0
S3 S-1 0.19537 0.27423 0.75 1 0.0
